data_7702515
loop_
_publ_author_name
'Arnold, Polly L.'
'Blake, Alexander J.'
'Hall, Sarah N.'
'Ward, Benjamin D.'
'Wilson, Claire'

_publ_section_title
;
 A functional model for lanthanide doped silicate materials: synthesis of
 an apically substituted samarium silsesquioxane complex
;
_journal_issue 4
_journal_name_full 'Journal of the Chemical Society, Dalton Transactions'
_journal_page_first 488
_journal_paper_doi 10.1039/b009123p
_journal_year 2001
_chemical_formula_moiety 'C41 H80 O12 Si8'
_chemical_formula_sum 'C41 H80 O12 Si8'
_chemical_formula_weight 989.77
_chemical_melting_point 201.0(10)
_chemical_name_common 99002
_space_group_IT_number 9
_space_group_name_Hall 'C -2yc'
_space_group_name_H-M_alt 'C 1 c 1'
_symmetry_cell_setting monoclinic
_symmetry_space_group_name_H-M 'C 1 c 1'
_atom_sites_solution_hydrogens geom
_atom_sites_solution_primary direct
_atom_sites_solution_secondary 'difference Fourier'
_audit_creation_method SHELXL-97
_cell_angle_alpha 90.00
_cell_angle_beta 105.651(2)
_cell_angle_gamma 90.00
_cell_formula_units_Z 8
_cell_length_a 22.0658(10)
_cell_length_b 17.1093(8)
_cell_length_c 29.2595(9)
_cell_measurement_reflns_used 41673
_cell_measurement_temperature 150(2)
_cell_measurement_theta_max 26
_cell_measurement_theta_min 1.92
_cell_volume 10636.8(8)
_computing_cell_refinement 'DENZO and COLLECT'
_computing_data_collection 'COLLECT (Hooft, 1998)'
_computing_data_reduction 'SORTAV (Blessing, 1995)'
_computing_molecular_graphics 'Bruker SHELXTL'
_computing_publication_material 'Bruker SHELXTL; PLATON (Spek, 2000)'
_computing_structure_refinement 'SHELXL-97 (Sheldrick, 1997)'
_computing_structure_solution 'SHELXS-97 (Sheldrick, 1990)'
_diffrn_ambient_temperature 150(2)
_diffrn_measured_fraction_theta_full 0.922
_diffrn_measured_fraction_theta_max 0.922
_diffrn_measurement_device_type 'Nonius kappaCCD area detector'
_diffrn_measurement_method omega
_diffrn_radiation_monochromator graphite
_diffrn_radiation_source 'Enraf Nonius FR591 rotating anode'
_diffrn_radiation_type MoK\a
_diffrn_radiation_wavelength 0.71073
_diffrn_reflns_av_R_equivalents 0.1129
_diffrn_reflns_av_sigmaI/netI 0.1602
_diffrn_reflns_limit_h_max 27
_diffrn_reflns_limit_h_min -26
_diffrn_reflns_limit_k_max 21
_diffrn_reflns_limit_k_min -21
_diffrn_reflns_limit_l_max 35
_diffrn_reflns_limit_l_min -35
_diffrn_reflns_number 39063
_diffrn_reflns_theta_full 26.00
_diffrn_reflns_theta_max 26.00
_diffrn_reflns_theta_min 1.92
_diffrn_standards_decay_% none
_exptl_absorpt_coefficient_mu 0.255
_exptl_absorpt_correction_T_max 0.989
_exptl_absorpt_correction_T_min 0.765
_exptl_absorpt_correction_type numerical
_exptl_absorpt_process_details 'SHELXTL version 5.1 (Bruker, 1997)'
_exptl_crystal_colour colourless
_exptl_crystal_density_diffrn 1.236
_exptl_crystal_density_method 'not measured'
_exptl_crystal_description block
_exptl_crystal_F_000 4272
_exptl_crystal_size_max 0.10
_exptl_crystal_size_mid 0.10
_exptl_crystal_size_min 0.05
_refine_diff_density_max 0.639
_refine_diff_density_min -0.348
_refine_diff_density_rms 0.071
_refine_ls_abs_structure_details 'Flack H D (1983), Acta Cryst. A39, 876-881'
_refine_ls_abs_structure_Flack 0.00(16)
_refine_ls_extinction_method none
_refine_ls_goodness_of_fit_ref 0.969
_refine_ls_hydrogen_treatment 'riding model'
_refine_ls_matrix_type full
_refine_ls_number_parameters 1069
_refine_ls_number_reflns 15030
_refine_ls_number_restraints 831
_refine_ls_restrained_S_all 0.963
_refine_ls_R_factor_all 0.173
_refine_ls_R_factor_gt 0.0758
_refine_ls_shift/su_max 0.179
_refine_ls_shift/su_mean 0.008
_refine_ls_structure_factor_coef Fsqd
_refine_ls_weighting_details 'calc w=1/[\s^2^(Fo^2^)+(0.1152P)^2^+0.0000P] where P=(Fo^2^+2Fc^2^)/3'
_refine_ls_weighting_scheme calc
_refine_ls_wR_factor_gt 0.1690
_refine_ls_wR_factor_ref 0.2153
_reflns_number_gt 7633
_reflns_number_total 15030
_reflns_threshold_expression >2sigma(I)
_cod_data_source_file b009123p.txt
_cod_data_source_block cysioh
_cod_depositor_comments
;
The following automatic conversions were performed:

data name '_atom_site_symetry_multiplicity' was replaced with
'_atom_site_symmetry_multiplicity' as specified in the replacement
file
'/home/saulius/struct/COD-crude-data/automatic-downloads/DataCite-retrospective/RSC/depositions/lib/lists/replacement-tags.lst'.

Automatic conversion script
Id: cif_correct_tags 6909 2019-04-08 15:41:33Z antanas 

The following automatic conversions were performed:

data item '_chemical_melting_point' value '200-202' was changed to
'201.0(10)' -- the average value was taken and precision was
estimated.

data item '_geom_bond_publ_flag' value 'Y' was changed to 'y' in
accordance with the
/home/saulius/struct/COD-crude-data/automatic-downloads/DataCite-retrospective/RSC/depositions/lib/dictionaries/cif_core.dic
dictionary named 'cif_core.dic' version 2.4.2 last updated on
2011-04-26 (2 times).

data item '_geom_bond_publ_flag' value 'YES' was changed to 'yes' in
accordance with the
/home/saulius/struct/COD-crude-data/automatic-downloads/DataCite-retrospective/RSC/depositions/lib/dictionaries/cif_core.dic
dictionary named 'cif_core.dic' version 2.4.2 last updated on
2011-04-26 (2 times).

data item '_geom_bond_publ_flag' value 'Yes' was changed to 'yes' in
accordance with the
/home/saulius/struct/COD-crude-data/automatic-downloads/DataCite-retrospective/RSC/depositions/lib/dictionaries/cif_core.dic
dictionary named 'cif_core.dic' version 2.4.2 last updated on
2011-04-26 (41 times).

data item '_atom_sites_solution_hydrogens' value 'placed
geometrically' was changed to 'geom'.

Automatic conversion script
Id: cif_fix_values 6909 2019-04-08 15:41:33Z antanas 
;
_cod_original_sg_symbol_H-M Cc
_cod_database_code 7702515

loop_
_symmetry_equiv_pos_as_xyz
'x, y, z'
'x, -y, z+1/2'
'x+1/2, y+1/2, z'
'x+1/2, -y+1/2, z+1/2'

loop_
_atom_site_label
_atom_site_type_symbol
_atom_site_fract_x
_atom_site_fract_y
_atom_site_fract_z
_atom_site_U_iso_or_equiv
_atom_site_adp_type
_atom_site_occupancy
_atom_site_symmetry_multiplicity
_atom_site_calc_flag
_atom_site_refinement_flags
_atom_site_disorder_assembly
_atom_site_disorder_group
Si1 Si 0.10128(13) 0.36808(16) 0.67943(8) 0.0457(7) Uani 1 1 d U . .
Si2 Si 0.17056(15) 0.13959(16) 0.80749(9) 0.0531(8) Uani 1 1 d U B .
Si3 Si 0.17431(13) 0.48479(15) 0.75843(8) 0.0439(7) Uani 1 1 d U . .
Si4 Si 0.06988(14) 0.26558(16) 0.75887(9) 0.0488(7) Uani 1 1 d U . .
Si5 Si 0.14331(13) 0.38533(16) 0.83567(8) 0.0465(7) Uani 1 1 d U C .
Si6 Si 0.29347(12) 0.38555(16) 0.76311(8) 0.0468(7) Uani 1 1 d DU . .
Si7 Si 0.26037(13) 0.28106(16) 0.84073(9) 0.0495(7) Uani 1 1 d U . .
Si21 Si 0.42511(14) 0.26412(17) 0.56051(9) 0.0523(7) Uani 1 1 d U . .
Si22 Si 0.37300(13) 0.20335(17) 0.64399(8) 0.0495(7) Uani 1 1 d U . .
Si23 Si 0.34514(13) 0.13892(16) 0.49417(8) 0.0467(7) Uani 1 1 d U . .
Si24 Si 0.23518(16) 0.26176(19) 0.46711(9) 0.0660(9) Uani 1 1 d U I .
Si25 Si 0.29316(13) 0.07909(16) 0.57504(8) 0.0462(7) Uani 1 1 d U . .
Si26 Si 0.33216(19) 0.39331(18) 0.50577(10) 0.0766(10) Uani 1 1 d U . .
Si27 Si 0.17863(14) 0.1967(2) 0.54661(9) 0.0633(9) Uani 1 1 d U L .
O1 O 0.1585(3) 0.3386(4) 0.6588(2) 0.0577(17) Uani 1 1 d U . .
O2 O 0.2795(3) 0.3523(5) 0.7098(2) 0.076(2) Uani 1 1 d U D .
O3 O 0.0825(3) 0.2973(3) 0.70987(18) 0.0490(16) Uani 1 1 d U . .
O4 O 0.0908(3) 0.3316(3) 0.79969(19) 0.0480(15) Uani 1 1 d U . .
O5 O 0.1109(3) 0.1875(4) 0.7751(2) 0.0553(17) Uani 1 1 d U . .
O6 O 0.1275(3) 0.4408(3) 0.71504(18) 0.0487(15) Uani 1 1 d U . .
O7 O 0.2303(3) 0.1968(4) 0.8232(2) 0.0665(18) Uani 1 1 d U B .
O9 O 0.2809(4) 0.3192(4) 0.7969(2) 0.081(2) Uani 1 1 d U D .
O17 O 0.2444(3) 0.4574(4) 0.7623(2) 0.0555(16) Uani 1 1 d U D .
O20 O 0.1913(3) 0.2394(5) 0.5004(2) 0.083(2) Uani 1 1 d U . .
O21 O 0.1957(3) 0.2573(4) 0.59173(19) 0.0612(18) Uani 1 1 d U . .
O22 O 0.3171(3) 0.2641(4) 0.6487(2) 0.0657(18) Uani 1 1 d U . .
O23 O 0.3385(3) 0.1241(4) 0.61954(19) 0.0562(17) Uani 1 1 d U . .
O24 O 0.4119(3) 0.2424(4) 0.6099(2) 0.0618(17) Uani 1 1 d U . .
O26 O 0.2253(3) 0.1225(4) 0.5607(2) 0.0595(17) Uani 1 1 d U . .
O27 O 0.3167(4) 0.4651(4) 0.5349(2) 0.083(2) Uani 1 1 d U K .
O28 O 0.2714(4) 0.3422(5) 0.4864(3) 0.103(3) Uani 1 1 d U I .
O29 O 0.3867(3) 0.3407(4) 0.5398(2) 0.0670(18) Uani 1 1 d U K .
O30 O 0.3232(3) 0.0821(3) 0.53061(19) 0.0497(15) Uani 1 1 d U . .
O31 O 0.2862(3) 0.1936(4) 0.46844(19) 0.0572(17) Uani 1 1 d U . .
O32 O 0.4022(3) 0.1929(4) 0.52276(19) 0.0517(16) Uani 1 1 d U . .
O51 O 0.1574(3) 0.4615(3) 0.80715(19) 0.0508(16) Uani 1 1 d U . .
O91 O 0.2073(3) 0.3347(4) 0.8545(2) 0.0571(17) Uani 1 1 d U C .
O200 O 0.1869(3) 0.0691(3) 0.77709(19) 0.0557(17) Uani 1 1 d U . .
C10 C 0.0344(5) 0.3999(4) 0.6309(2) 0.056(2) Uani 1 1 d DU A .
H10A H -0.0033 0.4053 0.6434 0.067 Uiso 1 1 calc R . .
C11 C 0.0458(5) 0.4783(5) 0.6090(3) 0.072(3) Uani 1 1 d DU A .
H11A H 0.0253 0.5212 0.6220 0.086 Uiso 1 1 calc R . .
H11B H 0.0915 0.4893 0.6165 0.086 Uiso 1 1 calc R . .
C12 C 0.0183(6) 0.4730(8) 0.5557(3) 0.106(5) Uani 1 1 d DU . .
C13 C -0.004(4) 0.3913(12) 0.5434(5) 0.37(7) Uiso 0.39(4) 1 d PDU A 1
H13A H 0.0145 0.3704 0.5184 0.450 Uiso 0.39(4) 1 calc PR A 1
H13B H -0.0501 0.3898 0.5315 0.450 Uiso 0.39(4) 1 calc PR A 1
C17 C 0.0352(9) 0.3846(8) 0.5474(4) 0.056(8) Uiso 0.61(4) 1 d PDU A 2
H17A H 0.0097 0.3649 0.5163 0.067 Uiso 0.61(4) 1 calc PR A 2
H17B H 0.0804 0.3785 0.5493 0.067 Uiso 0.61(4) 1 calc PR A 2
C14 C 0.0182(5) 0.3431(6) 0.5884(3) 0.084(4) Uani 1 1 d DU . .
C20 C 0.1560(7) 0.1000(7) 0.8615(4) 0.089(4) Uani 1 1 d DU . .
C21 C 0.144(3) 0.0185(13) 0.8746(14) 0.115(19) Uiso 0.31(2) 1 d PDU B 1
H21A H 0.1810 -0.0154 0.8753 0.138 Uiso 0.31(2) 1 calc PR B 1
H21B H 0.1066 -0.0037 0.8521 0.138 Uiso 0.31(2) 1 calc PR B 1
C22 C 0.135(2) 0.027(2) 0.9242(12) 0.106(19) Uiso 0.31(2) 1 d PDU B 1
H22A H 0.1755 0.0269 0.9487 0.127 Uiso 0.31(2) 1 calc PR B 1
H22B H 0.1086 -0.0165 0.9308 0.127 Uiso 0.31(2) 1 calc PR B 1
C25 C 0.1063(8) 0.0383(9) 0.8517(5) 0.071(6) Uiso 0.69(2) 1 d PDU B 2
H25A H 0.1247 -0.0130 0.8471 0.085 Uiso 0.69(2) 1 calc PR B 2
H25B H 0.0728 0.0512 0.8225 0.085 Uiso 0.69(2) 1 calc PR B 2
C26 C 0.0795(10) 0.0354(9) 0.8939(6) 0.101(8) Uiso 0.69(2) 1 d PDU B 2
H26A H 0.0954 -0.0113 0.9134 0.122 Uiso 0.69(2) 1 calc PR B 2
H26B H 0.0330 0.0323 0.8831 0.122 Uiso 0.69(2) 1 calc PR B 2
C23 C 0.0994(7) 0.1089(7) 0.9230(4) 0.106(5) Uani 1 1 d DU . .
C24 C 0.1302(6) 0.1581(6) 0.8919(3) 0.086(4) Uani 1 1 d DU B .
H24A H 0.1648 0.1901 0.9118 0.103 Uiso 1 1 calc R . .
H24B H 0.0989 0.1935 0.8714 0.103 Uiso 1 1 calc R . .
C30 C 0.1690(4) 0.5919(6) 0.7509(3) 0.051(2) Uani 1 1 d DU . .
H30A H 0.1256 0.6085 0.7509 0.061 Uiso 1 1 calc R . .
C31 C 0.1820(6) 0.6218(6) 0.7062(3) 0.077(3) Uani 1 1 d DU . .
H31A H 0.2152 0.5900 0.6982 0.092 Uiso 1 1 calc R . .
H31B H 0.1435 0.6187 0.6794 0.092 Uiso 1 1 calc R . .
C32 C 0.2030(6) 0.7041(6) 0.7146(4) 0.083(4) Uani 1 1 d DU . .
H32A H 0.1696 0.7402 0.6971 0.100 Uiso 1 1 calc R . .
H32B H 0.2414 0.7132 0.7040 0.100 Uiso 1 1 calc R . .
C33 C 0.2162(6) 0.7168(6) 0.7668(4) 0.088(4) Uani 1 1 d DU . .
H33A H 0.2579 0.7415 0.7795 0.106 Uiso 1 1 calc R . .
H33B H 0.1837 0.7509 0.7740 0.106 Uiso 1 1 calc R . .
C34 C 0.2149(6) 0.6389(6) 0.7875(3) 0.073(3) Uani 1 1 d DU . .
H34A H 0.2013 0.6422 0.8170 0.087 Uiso 1 1 calc R . .
H34B H 0.2572 0.6147 0.7950 0.087 Uiso 1 1 calc R . .
C40 C -0.0141(4) 0.2459(5) 0.7489(3) 0.051(2) Uani 1 1 d DU . .
H40A H -0.0251 0.1989 0.7279 0.061 Uiso 1 1 calc R . .
C41 C -0.0342(5) 0.2304(8) 0.7942(3) 0.084(4) Uani 1 1 d DU . .
H41A H -0.0225 0.1769 0.8063 0.101 Uiso 1 1 calc R . .
H41B H -0.0146 0.2685 0.8194 0.101 Uiso 1 1 calc R . .
C42 C -0.1048(5) 0.2402(8) 0.7788(4) 0.100(4) Uani 1 1 d DU . .
H42A H -0.1207 0.2552 0.8062 0.119 Uiso 1 1 calc R . .
H42B H -0.1254 0.1908 0.7653 0.119 Uiso 1 1 calc R . .
C43 C -0.1183(5) 0.3042(7) 0.7415(4) 0.088(4) Uani 1 1 d DU . .
H43A H -0.1286 0.3540 0.7550 0.105 Uiso 1 1 calc R . .
H43B H -0.1539 0.2894 0.7142 0.105 Uiso 1 1 calc R . .
C44 C -0.0575(4) 0.3122(6) 0.7263(4) 0.071(3) Uani 1 1 d DU . .
H44A H -0.0668 0.3093 0.6913 0.085 Uiso 1 1 calc R . .
H44B H -0.0373 0.3631 0.7369 0.085 Uiso 1 1 calc R . .
C50 C 0.1144(5) 0.4175(5) 0.8859(3) 0.056(3) Uani 1 1 d DU . .
C51 C 0.0999(7) 0.3611(8) 0.9181(5) 0.054(4) Uiso 0.647(10) 1 d PDU C 1
H51A H 0.1388 0.3388 0.9393 0.065 Uiso 0.647(10) 1 calc PR C 1
H51B H 0.0735 0.3182 0.9006 0.065 Uiso 0.647(10) 1 calc PR C 1
C52 C 0.0625(9) 0.4117(10) 0.9471(6) 0.077(5) Uiso 0.647(10) 1 d PDU C 1
H52A H 0.0256 0.3818 0.9506 0.093 Uiso 0.647(10) 1 calc PR C 1
H52B H 0.0901 0.4226 0.9792 0.093 Uiso 0.647(10) 1 calc PR C 1
C55 C 0.1604(11) 0.4574(17) 0.9236(8) 0.066(9) Uiso 0.353(10) 1 d PDU C 2
H55C H 0.1805 0.5021 0.9119 0.079 Uiso 0.353(10) 1 calc PR C 2
H55D H 0.1930 0.4215 0.9423 0.079 Uiso 0.353(10) 1 calc PR C 2
C56 C 0.1117(13) 0.484(3) 0.9517(8) 0.117(15) Uiso 0.353(10) 1 d PDU C 2
H56C H 0.1159 0.4487 0.9791 0.140 Uiso 0.353(10) 1 calc PR C 2
H56D H 0.1234 0.5372 0.9644 0.140 Uiso 0.353(10) 1 calc PR C 2
C53 C 0.0415(7) 0.4854(8) 0.9226(5) 0.101(4) Uani 1 1 d U . .
C54 C 0.0544(5) 0.4655(7) 0.8735(4) 0.080(3) Uani 1 1 d DU C .
H54A H 0.0191 0.4352 0.8532 0.095 Uiso 1 1 calc R . .
H54B H 0.0601 0.5140 0.8566 0.095 Uiso 1 1 calc R . .
C60 C 0.3753(4) 0.4220(8) 0.7841(6) 0.112(14) Uiso 0.73(3) 1 d PDU D 1
C61 C 0.4249(6) 0.3686(7) 0.7736(5) 0.074(6) Uiso 0.73(3) 1 d PDU D 1
H61A H 0.4057 0.3348 0.7461 0.089 Uiso 0.73(3) 1 calc PR D 1
H61B H 0.4431 0.3347 0.8013 0.089 Uiso 0.73(3) 1 calc PR D 1
C62 C 0.4765(8) 0.4192(11) 0.7628(11) 0.157(11) Uiso 0.73(3) 1 d PDU D 1
H62A H 0.4811 0.4074 0.7307 0.189 Uiso 0.73(3) 1 calc PR D 1
H62B H 0.5174 0.4097 0.7864 0.189 Uiso 0.73(3) 1 calc PR D 1
C69 C 0.3754(5) 0.4224(7) 0.7836(6) 0.016(13) Uiso 0.27(3) 1 d PDU D 2
C65 C 0.4391(7) 0.391(4) 0.812(3) 0.36(9) Uiso 0.27(3) 1 d PDU D 2
H65A H 0.4439 0.3353 0.8037 0.437 Uiso 0.27(3) 1 calc PR D 2
H65B H 0.4428 0.3937 0.8466 0.437 Uiso 0.27(3) 1 calc PR D 2
C66 C 0.4897(5) 0.441(2) 0.800(2) 0.11(2) Uiso 0.27(3) 1 d PDU D 2
H66A H 0.5173 0.4653 0.8285 0.130 Uiso 0.27(3) 1 calc PR D 2
H66B H 0.5159 0.4093 0.7841 0.130 Uiso 0.27(3) 1 calc PR D 2
C63 C 0.4552(6) 0.5050(11) 0.7655(7) 0.160(8) Uani 1 1 d DU . .
C64 C 0.3859(5) 0.5017(6) 0.7636(4) 0.093(4) Uani 1 1 d DU D .
H64A H 0.3596 0.5069 0.7305 0.112 Uiso 1 1 calc R E 1
H64B H 0.3749 0.5445 0.7828 0.112 Uiso 1 1 calc R E 1
C70 C 0.3281(5) 0.2700(7) 0.8916(3) 0.078(3) Uani 1 1 d U D .
H70A H 0.3443 0.3238 0.9014 0.094 Uiso 1 1 calc R . .
C71 C 0.3194(6) 0.2296(9) 0.9358(3) 0.102(4) Uani 1 1 d U . .
H71A H 0.3002 0.2657 0.9544 0.122 Uiso 1 1 calc R D .
H71B H 0.2921 0.1830 0.9271 0.122 Uiso 1 1 calc R . .
C72 C 0.3848(7) 0.2063(10) 0.9640(4) 0.123(5) Uani 1 1 d U D .
H72A H 0.4030 0.2466 0.9881 0.147 Uiso 1 1 calc R . .
H72B H 0.3837 0.1559 0.9804 0.147 Uiso 1 1 calc R . .
C73 C 0.4224(7) 0.1992(11) 0.9298(5) 0.138(6) Uani 1 1 d U . .
H73A H 0.4363 0.1444 0.9284 0.165 Uiso 1 1 calc R D .
H73B H 0.4602 0.2328 0.9395 0.165 Uiso 1 1 calc R . .
C74 C 0.3815(6) 0.2246(9) 0.8813(4) 0.105(5) Uani 1 1 d U D .
H74A H 0.4058 0.2578 0.8649 0.126 Uiso 1 1 calc R . .
H74B H 0.3654 0.1785 0.8612 0.126 Uiso 1 1 calc R . .
C210 C 0.5102(5) 0.2803(6) 0.5691(3) 0.065(3) Uani 1 1 d DU F .
H21C H 0.5219 0.3280 0.5893 0.077 Uiso 1 1 calc R . .
C211 C 0.5309(5) 0.2945(8) 0.5238(4) 0.083(3) Uani 1 1 d DU . .
C212 C 0.6007(6) 0.2747(14) 0.5391(7) 0.049(11) Uiso 0.48(6) 1 d PDU F 1
H21F H 0.6258 0.3220 0.5510 0.059 Uiso 0.48(6) 1 calc PR F 1
H21G H 0.6143 0.2537 0.5119 0.059 Uiso 0.48(6) 1 calc PR F 1
C216 C 0.585(2) 0.238(4) 0.5267(7) 0.182(19) Uiso 0.52(6) 1 d PDU F 2
H21H H 0.6190 0.2647 0.5159 0.218 Uiso 0.52(6) 1 calc PR F 2
H21I H 0.5707 0.1924 0.5062 0.218 Uiso 0.52(6) 1 calc PR F 2
C213 C 0.6102(6) 0.2131(9) 0.5785(4) 0.102(5) Uani 1 1 d DU . .
C214 C 0.5517(5) 0.2135(8) 0.5950(4) 0.090(4) Uani 1 1 d U F .
H21J H 0.5624 0.2218 0.6298 0.108 Uiso 1 1 calc R . .
H21K H 0.5294 0.1630 0.5876 0.108 Uiso 1 1 calc R . .
C220 C 0.4276(5) 0.1782(7) 0.7025(3) 0.063(3) Uani 1 1 d U G .
H24C H 0.4500 0.2267 0.7170 0.076 Uiso 1 1 calc R . .
C221 C 0.4762(5) 0.1170(8) 0.6993(3) 0.087(4) Uani 1 1 d DU . .
C222 C 0.495(2) 0.089(3) 0.7509(8) 0.079(14) Uiso 0.41(7) 1 d PDU G 1
H24E H 0.4957 0.0312 0.7520 0.095 Uiso 0.41(7) 1 calc PR G 1
H24F H 0.5372 0.1087 0.7674 0.095 Uiso 0.41(7) 1 calc PR G 1
C223 C 0.4472(15) 0.119(5) 0.7756(7) 0.121(17) Uiso 0.41(7) 1 d PDU G 1
H24G H 0.4354 0.0775 0.7951 0.146 Uiso 0.41(7) 1 calc PR G 1
H24H H 0.4645 0.1641 0.7963 0.146 Uiso 0.41(7) 1 calc PR G 1
C226 C 0.4782(19) 0.058(2) 0.7393(14) 0.114(11) Uiso 0.59(7) 1 d PDU G 2
H24I H 0.4642 0.0061 0.7258 0.137 Uiso 0.59(7) 1 calc PR G 2
H24J H 0.5216 0.0536 0.7600 0.137 Uiso 0.59(7) 1 calc PR G 2
C227 C 0.4383(11) 0.086(2) 0.7651(11) 0.083(10) Uiso 0.59(7) 1 d PDU G 2
H24K H 0.4634 0.1105 0.7946 0.100 Uiso 0.59(7) 1 calc PR G 2
H24L H 0.4151 0.0410 0.7740 0.100 Uiso 0.59(7) 1 calc PR G 2
C224 C 0.3925(5) 0.1431(8) 0.7369(3) 0.084(4) Uani 1 1 d DU . .
C230 C 0.3686(5) 0.0816(6) 0.4482(3) 0.056(2) Uani 1 1 d U H .
H23C H 0.4080 0.0522 0.4636 0.068 Uiso 1 1 calc R . .
C231 C 0.3808(6) 0.1332(6) 0.4068(3) 0.073(3) Uani 1 1 d DU . .
C232 C 0.326(3) 0.117(3) 0.3634(16) 0.11(3) Uiso 0.24(4) 1 d PDU H 1
H23E H 0.2897 0.1515 0.3627 0.135 Uiso 0.24(4) 1 calc PR H 1
H23F H 0.3386 0.1239 0.3336 0.135 Uiso 0.24(4) 1 calc PR H 1
C233 C 0.311(2) 0.033(2) 0.3710(5) 0.029(12) Uiso 0.24(4) 1 d PDU H 1
H23G H 0.3413 -0.0020 0.3611 0.035 Uiso 0.24(4) 1 calc PR H 1
H23H H 0.2682 0.0199 0.3520 0.035 Uiso 0.24(4) 1 calc PR H 1
C236 C 0.3603(9) 0.0781(10) 0.3635(5) 0.084(7) Uiso 0.76(4) 1 d PDU H 2
H23I H 0.3281 0.1042 0.3378 0.100 Uiso 0.76(4) 1 calc PR H 2
H23J H 0.3970 0.0657 0.3514 0.100 Uiso 0.76(4) 1 calc PR H 2
C237 C 0.3342(14) 0.0054(14) 0.3775(7) 0.121(8) Uiso 0.76(4) 1 d PDU H 2
H23K H 0.3657 -0.0372 0.3822 0.145 Uiso 0.76(4) 1 calc PR H 2
H23L H 0.2964 -0.0109 0.3524 0.145 Uiso 0.76(4) 1 calc PR H 2
C234 C 0.3170(6) 0.0223(6) 0.4239(3) 0.072(3) Uani 1 1 d DU . .
C240 C 0.1858(4) 0.2710(6) 0.4051(3) 0.072(3) Uani 1 1 d DU . .
C241 C 0.1584(5) 0.1941(6) 0.3826(3) 0.086(4) Uani 1 1 d DU I .
C242 C 0.0913(6) 0.2072(11) 0.3538(5) 0.103(6) Uiso 0.794(19) 1 d PDU I 1
H22C H 0.0888 0.2082 0.3195 0.123 Uiso 0.794(19) 1 calc PR I 1
H22D H 0.0639 0.1646 0.3597 0.123 Uiso 0.794(19) 1 calc PR I 1
C243 C 0.0707(6) 0.2841(11) 0.3690(9) 0.143(8) Uiso 0.794(19) 1 d PDU I 1
H22E H 0.0373 0.2761 0.3854 0.172 Uiso 0.794(19) 1 calc PR I 1
H22F H 0.0539 0.3181 0.3411 0.172 Uiso 0.794(19) 1 calc PR I 1
C244 C 0.1281(8) 0.3215(10) 0.4025(6) 0.101(6) Uiso 0.794(19) 1 d PDU I 1
H22G H 0.1214 0.3266 0.4345 0.121 Uiso 0.794(19) 1 calc PR I 1
H22H H 0.1346 0.3744 0.3910 0.121 Uiso 0.794(19) 1 calc PR I 1
C246 C 0.0855(16) 0.261(2) 0.3505(9) 0.017(11) Uiso 0.206(19) 1 d PDU I 2
H22I H 0.0936 0.2949 0.3254 0.020 Uiso 0.206(19) 1 calc PR I 2
H22J H 0.0456 0.2319 0.3388 0.020 Uiso 0.206(19) 1 calc PR I 2
C247 C 0.0912(19) 0.303(2) 0.3969(12) 0.039(14) Uiso 0.206(19) 1 d PDU I 2
H22K H 0.0975 0.2655 0.4235 0.046 Uiso 0.206(19) 1 calc PR I 2
H22L H 0.0534 0.3350 0.3955 0.046 Uiso 0.206(19) 1 calc PR I 2
C248 C 0.1495(15) 0.355(2) 0.4022(12) 0.030(12) Uiso 0.206(19) 1 d PDU I 2
H22M H 0.1614 0.3860 0.4318 0.036 Uiso 0.206(19) 1 calc PR I 2
H22N H 0.1493 0.3866 0.3739 0.036 Uiso 0.206(19) 1 calc PR I 2
C250 C 0.2850(4) -0.0217(5) 0.5914(3) 0.059(2) Uani 1 1 d DU J .
H25C H 0.2662 -0.0213 0.6189 0.071 Uiso 1 1 calc R . .
C251 C 0.3467(5) -0.0673(6) 0.6068(4) 0.085(4) Uani 1 1 d DU . .
C252 C 0.3305(9) -0.1531(7) 0.5967(11) 0.101(11) Uiso 0.57(4) 1 d PDU J 1
H25E H 0.3612 -0.1784 0.5823 0.121 Uiso 0.57(4) 1 calc PR J 1
H25F H 0.3307 -0.1811 0.6263 0.121 Uiso 0.57(4) 1 calc PR J 1
C253 C 0.2664(10) -0.1540(9) 0.5631(11) 0.095(11) Uiso 0.57(4) 1 d PDU J 1
H25K H 0.2377 -0.1839 0.5774 0.114 Uiso 0.57(4) 1 calc PR J 1
H25L H 0.2681 -0.1811 0.5336 0.114 Uiso 0.57(4) 1 calc PR J 1
C256 C 0.3419(15) -0.136(3) 0.570(2) 0.17(2) Uiso 0.43(4) 1 d PDU J 2
H25I H 0.3746 -0.1301 0.5530 0.210 Uiso 0.43(4) 1 calc PR J 2
H25J H 0.3486 -0.1869 0.5871 0.210 Uiso 0.43(4) 1 calc PR J 2
C257 C 0.2782(12) -0.134(3) 0.5360(15) 0.149(19) Uiso 0.43(4) 1 d PDU J 2
H25G H 0.2573 -0.1856 0.5356 0.179 Uiso 0.43(4) 1 calc PR J 2
H25H H 0.2819 -0.1235 0.5036 0.179 Uiso 0.43(4) 1 calc PR J 2
C254 C 0.2401(6) -0.0716(6) 0.5508(4) 0.084(4) Uani 1 1 d DU . .
C260 C 0.3871(12) 0.4402(12) 0.4653(6) 0.054(6) Uiso 0.430(7) 1 d PDU K 1
H26C H 0.4293 0.4533 0.4869 0.065 Uiso 0.430(7) 1 calc PR K 1
C261 C 0.3959(10) 0.3755(9) 0.4305(6) 0.035(5) Uiso 0.430(7) 1 d PDU K 1
H26D H 0.4365 0.3484 0.4435 0.042 Uiso 0.430(7) 1 calc PR K 1
H26E H 0.3616 0.3366 0.4259 0.042 Uiso 0.430(7) 1 calc PR K 1
C262 C 0.3949(17) 0.4111(15) 0.3871(7) 0.079(10) Uiso 0.430(7) 1 d PDU K 1
H26F H 0.3569 0.3957 0.3619 0.095 Uiso 0.430(7) 1 calc PR K 1
H26G H 0.4328 0.3974 0.3769 0.095 Uiso 0.430(7) 1 calc PR K 1
C263 C 0.394(2) 0.4913(17) 0.3976(11) 0.19(2) Uiso 0.430(7) 1 d PDU K 1
H26H H 0.3668 0.5200 0.3702 0.225 Uiso 0.430(7) 1 calc PR K 1
H26I H 0.4368 0.5133 0.4050 0.225 Uiso 0.430(7) 1 calc PR K 1
C264 C 0.3669(17) 0.4981(13) 0.4413(10) 0.108(11) Uiso 0.430(7) 1 d PDU K 1
H26J H 0.3818 0.5466 0.4593 0.129 Uiso 0.430(7) 1 calc PR K 1
H26K H 0.3203 0.4982 0.4314 0.129 Uiso 0.430(7) 1 calc PR K 1
C269 C 0.3510(13) 0.4281(12) 0.4528(6) 0.089(7) Uiso 0.570(7) 1 d PDU K 2
H26L H 0.3953 0.4468 0.4651 0.107 Uiso 0.570(7) 1 calc PR K 2
C265 C 0.3565(14) 0.3632(12) 0.4167(9) 0.118(9) Uiso 0.570(7) 1 d PDU K 2
H26S H 0.3912 0.3267 0.4311 0.142 Uiso 0.570(7) 1 calc PR K 2
H26T H 0.3168 0.3331 0.4063 0.142 Uiso 0.570(7) 1 calc PR K 2
C266 C 0.3689(17) 0.4031(15) 0.3783(9) 0.146(15) Uiso 0.570(7) 1 d PDU K 2
H26M H 0.3498 0.3759 0.3479 0.175 Uiso 0.570(7) 1 calc PR K 2
H26N H 0.4147 0.4087 0.3824 0.175 Uiso 0.570(7) 1 calc PR K 2
C267 C 0.3402(14) 0.4765(14) 0.3800(8) 0.128(10) Uiso 0.570(7) 1 d PDU K 2
H26O H 0.3011 0.4808 0.3537 0.154 Uiso 0.570(7) 1 calc PR K 2
H26P H 0.3690 0.5190 0.3765 0.154 Uiso 0.570(7) 1 calc PR K 2
C268 C 0.3247(15) 0.4835(13) 0.4283(9) 0.125(10) Uiso 0.570(7) 1 d PDU K 2
H26Q H 0.3406 0.5337 0.4438 0.150 Uiso 0.570(7) 1 calc PR K 2
H26R H 0.2787 0.4811 0.4238 0.150 Uiso 0.570(7) 1 calc PR K 2
C270 C 0.0955(5) 0.1728(6) 0.5301(3) 0.098(4) Uani 1 1 d DU . .
C271 C 0.058(3) 0.138(3) 0.4823(4) 0.33(4) Uiso 0.64(3) 1 d PDU L 1
H27B H 0.0271 0.1768 0.4648 0.398 Uiso 0.64(3) 1 calc PR L 1
H27C H 0.0872 0.1251 0.4628 0.398 Uiso 0.64(3) 1 calc PR L 1
C272 C 0.0248(11) 0.0649(11) 0.4924(7) 0.095(9) Uiso 0.64(3) 1 d PDU L 1
H27D H -0.0213 0.0712 0.4802 0.114 Uiso 0.64(3) 1 calc PR L 1
H27E H 0.0377 0.0191 0.4765 0.114 Uiso 0.64(3) 1 calc PR L 1
C275 C 0.0798(10) 0.1191(9) 0.4862(4) 0.013(8) Uiso 0.36(3) 1 d PDU L 2
H27F H 0.0410 0.1375 0.4629 0.016 Uiso 0.36(3) 1 calc PR L 2
H27G H 0.1146 0.1196 0.4709 0.016 Uiso 0.36(3) 1 calc PR L 2
C276 C 0.070(2) 0.0364(9) 0.5028(9) 0.116(18) Uiso 0.36(3) 1 d PDU L 2
H27H H 0.0405 0.0062 0.4776 0.139 Uiso 0.36(3) 1 calc PR L 2
H27I H 0.1104 0.0077 0.5134 0.139 Uiso 0.36(3) 1 calc PR L 2
C273 C 0.0424(10) 0.0531(9) 0.5442(5) 0.223(12) Uani 1 1 d DU . .
C274 C 0.0766(7) 0.1269(8) 0.5686(3) 0.119(5) Uani 1 1 d DU L .
H27L H 0.0483 0.1584 0.5824 0.143 Uiso 1 1 calc R . .
H27M H 0.1143 0.1123 0.5943 0.143 Uiso 1 1 calc R . .
Si40 Si 0.19923(13) 0.04162(16) 0.72653(9) 0.0523(7) Uani 1 1 d DU . .
C400 C 0.1327(4) -0.0217(5) 0.6964(3) 0.074(3) Uani 1 1 d DU . .
C401 C 0.2045(5) 0.1292(5) 0.6905(3) 0.058(3) Uani 1 1 d DU . .
H40B H 0.1650 0.1588 0.6843 0.087 Uiso 1 1 calc R . .
H40C H 0.2118 0.1129 0.6603 0.087 Uiso 1 1 calc R . .
H40D H 0.2394 0.1623 0.7078 0.087 Uiso 1 1 calc R . .
C402 C 0.2735(5) -0.0174(6) 0.7398(3) 0.073(3) Uani 1 1 d DU . .
H40E H 0.2691 -0.0631 0.7588 0.110 Uiso 1 1 calc R . .
H40F H 0.3088 0.0148 0.7576 0.110 Uiso 1 1 calc R . .
H40G H 0.2814 -0.0345 0.7100 0.110 Uiso 1 1 calc R . .
C403 C 0.0703(4) 0.0256(6) 0.6837(4) 0.091(4) Uani 1 1 d DU . .
H40H H 0.0354 -0.0085 0.6676 0.136 Uiso 1 1 calc R . .
H40I H 0.0736 0.0692 0.6627 0.136 Uiso 1 1 calc R . .
H40J H 0.0624 0.0462 0.7129 0.136 Uiso 1 1 calc R . .
C404 C 0.1458(6) -0.0588(7) 0.6518(4) 0.105(4) Uani 1 1 d DU . .
H40K H 0.1104 -0.0922 0.6359 0.158 Uiso 1 1 calc R . .
H40L H 0.1843 -0.0902 0.6612 0.158 Uiso 1 1 calc R . .
H40M H 0.1511 -0.0173 0.6301 0.158 Uiso 1 1 calc R . .
C405 C 0.1253(6) -0.0878(6) 0.7303(4) 0.108(4) Uani 1 1 d DU . .
H40N H 0.0863 -0.1166 0.7163 0.162 Uiso 1 1 calc R . .
H40O H 0.1236 -0.0653 0.7607 0.162 Uiso 1 1 calc R . .
H40P H 0.1612 -0.1235 0.7354 0.162 Uiso 1 1 calc R . .
Si50 Si 0.2859(2) 0.5273(3) 0.56394(17) 0.062(2) Uiso 0.596(9) 1 d PDU K 1
C500 C 0.3517(5) 0.5788(7) 0.6054(4) 0.097(7) Uiso 0.596(9) 1 d PDU K 1
C501 C 0.2399(10) 0.5992(12) 0.5204(8) 0.154(11) Uiso 0.596(9) 1 d PDU K 1
H50A H 0.2677 0.6246 0.5038 0.231 Uiso 0.596(9) 1 calc PR K 1
H50B H 0.2220 0.6388 0.5372 0.231 Uiso 0.596(9) 1 calc PR K 1
H50C H 0.2059 0.5722 0.4973 0.231 Uiso 0.596(9) 1 calc PR K 1
C502 C 0.2373(6) 0.4759(9) 0.5978(5) 0.169(7) Uiso 0.596(9) 1 d PDU K 1
H50D H 0.2638 0.4393 0.6203 0.253 Uiso 0.596(9) 1 calc PR K 1
H50E H 0.2033 0.4472 0.5757 0.253 Uiso 0.596(9) 1 calc PR K 1
H50F H 0.2191 0.5143 0.6151 0.253 Uiso 0.596(9) 1 calc PR K 1
C503 C 0.3978(9) 0.5202(12) 0.6370(7) 0.172(13) Uiso 0.596(9) 1 d PDU K 1
H50G H 0.4323 0.5488 0.6586 0.259 Uiso 0.596(9) 1 calc PR K 1
H50H H 0.4149 0.4855 0.6169 0.259 Uiso 0.596(9) 1 calc PR K 1
H50I H 0.3755 0.4891 0.6554 0.259 Uiso 0.596(9) 1 calc PR K 1
C504 C 0.3243(6) 0.6389(7) 0.6340(4) 0.118(5) Uiso 0.596(9) 1 d PDU K 1
H50J H 0.3588 0.6666 0.6562 0.177 Uiso 0.596(9) 1 calc PR K 1
H50K H 0.2988 0.6115 0.6517 0.177 Uiso 0.596(9) 1 calc PR K 1
H50L H 0.2979 0.6765 0.6122 0.177 Uiso 0.596(9) 1 calc PR K 1
C505 C 0.3881(6) 0.6246(9) 0.5756(5) 0.159(7) Uiso 0.596(9) 1 d PDU K 1
H50M H 0.4233 0.6526 0.5969 0.238 Uiso 0.596(9) 1 calc PR K 1
H50N H 0.3597 0.6621 0.5552 0.238 Uiso 0.596(9) 1 calc PR K 1
H50O H 0.4042 0.5880 0.5560 0.238 Uiso 0.596(9) 1 calc PR K 1
Si70 Si 0.3143(3) 0.4973(4) 0.5856(2) 0.054(3) Uiso 0.404(9) 1 d PDU K 2
C700 C 0.3240(5) 0.6046(6) 0.5846(4) 0.038(6) Uiso 0.404(9) 1 d PDU K 2
C701 C 0.3825(7) 0.4544(11) 0.6309(7) 0.055(7) Uiso 0.404(9) 1 d PDU K 2
H70B H 0.4216 0.4673 0.6227 0.082 Uiso 0.404(9) 1 calc PR K 2
H70C H 0.3777 0.3975 0.6314 0.082 Uiso 0.404(9) 1 calc PR K 2
H70D H 0.3840 0.4758 0.6622 0.082 Uiso 0.404(9) 1 calc PR K 2
C702 C 0.2373(6) 0.4759(9) 0.5978(5) 0.169(7) Uiso 0.40 1 d PDU K 2
H70E H 0.2034 0.5009 0.5735 0.253 Uiso 0.404(9) 1 calc PR K 2
H70F H 0.2375 0.4964 0.6291 0.253 Uiso 0.404(9) 1 calc PR K 2
H70G H 0.2305 0.4193 0.5971 0.253 Uiso 0.404(9) 1 calc PR K 2
C703 C 0.2716(9) 0.6407(12) 0.5436(6) 0.080(9) Uiso 0.404(9) 1 d PDU K 2
H70H H 0.2770 0.6975 0.5434 0.120 Uiso 0.404(9) 1 calc PR K 2
H70I H 0.2303 0.6284 0.5483 0.120 Uiso 0.404(9) 1 calc PR K 2
H70J H 0.2744 0.6189 0.5133 0.120 Uiso 0.404(9) 1 calc PR K 2
C704 C 0.3243(6) 0.6389(7) 0.6340(4) 0.118(5) Uiso 0.40 1 d PDU K 2
H70K H 0.3314 0.6954 0.6341 0.177 Uiso 0.404(9) 1 calc PR K 2
H70L H 0.3580 0.6143 0.6586 0.177 Uiso 0.404(9) 1 calc PR K 2
H70M H 0.2837 0.6284 0.6404 0.177 Uiso 0.404(9) 1 calc PR K 2
C705 C 0.3881(6) 0.6246(9) 0.5756(5) 0.159(7) Uiso 0.40 1 d PDU K 2
H70N H 0.3939 0.6814 0.5767 0.238 Uiso 0.404(9) 1 calc PR K 2
H70O H 0.3889 0.6050 0.5443 0.238 Uiso 0.404(9) 1 calc PR K 2
H70P H 0.4219 0.6000 0.6001 0.238 Uiso 0.404(9) 1 calc PR K 2

loop_
_atom_site_aniso_label
_atom_site_aniso_U_11
_atom_site_aniso_U_22
_atom_site_aniso_U_33
_atom_site_aniso_U_23
_atom_site_aniso_U_13
_atom_site_aniso_U_12
Si1 0.0492(17) 0.0542(18) 0.0360(13) -0.0036(11) 0.0154(11) 0.0027(14)
Si2 0.083(2) 0.0388(17) 0.0461(14) 0.0039(12) 0.0317(14) 0.0085(15)
Si3 0.0500(17) 0.0424(16) 0.0422(13) -0.0008(11) 0.0175(12) 0.0001(14)
Si4 0.0577(18) 0.0499(19) 0.0448(14) -0.0029(12) 0.0237(13) -0.0058(15)
Si5 0.0576(18) 0.0523(18) 0.0346(13) -0.0016(11) 0.0209(12) 0.0045(14)
Si6 0.0481(17) 0.0570(19) 0.0382(13) 0.0001(12) 0.0165(12) 0.0070(14)
Si7 0.0588(19) 0.0483(19) 0.0441(14) 0.0061(12) 0.0183(13) 0.0108(15)
Si21 0.0635(19) 0.0506(19) 0.0509(15) -0.0087(13) 0.0295(14) -0.0092(15)
Si22 0.0480(17) 0.070(2) 0.0345(13) -0.0101(12) 0.0178(12) -0.0044(15)
Si23 0.0600(18) 0.0498(18) 0.0339(12) -0.0035(11) 0.0187(12) 0.0034(14)
Si24 0.085(2) 0.073(2) 0.0354(14) -0.0020(13) 0.0098(14) 0.0237(18)
Si25 0.0535(18) 0.0503(18) 0.0393(13) -0.0045(12) 0.0203(12) -0.0065(14)
Si26 0.130(3) 0.052(2) 0.0574(18) -0.0006(15) 0.0419(19) 0.020(2)
Si27 0.0563(19) 0.096(3) 0.0375(14) -0.0158(14) 0.0117(13) 0.0195(17)
O1 0.062(4) 0.063(5) 0.058(4) -0.003(3) 0.034(3) 0.005(4)
O2 0.062(5) 0.119(6) 0.046(3) -0.019(4) 0.015(3) 0.028(4)
O3 0.059(4) 0.049(4) 0.042(3) -0.001(3) 0.018(3) -0.007(3)
O4 0.062(4) 0.039(4) 0.048(3) -0.004(3) 0.024(3) -0.003(3)
O5 0.064(4) 0.047(4) 0.062(4) -0.001(3) 0.030(3) 0.012(3)
O6 0.055(4) 0.050(4) 0.043(3) 0.002(3) 0.017(3) -0.004(3)
O7 0.071(4) 0.048(4) 0.077(4) -0.007(3) 0.015(3) 0.008(3)
O9 0.099(6) 0.078(5) 0.082(4) 0.033(4) 0.050(4) 0.032(4)
O17 0.055(4) 0.049(4) 0.066(4) -0.001(3) 0.022(3) 0.008(3)
O20 0.090(5) 0.129(6) 0.033(3) 0.008(3) 0.021(3) 0.050(4)
O21 0.086(5) 0.057(4) 0.040(3) -0.004(3) 0.017(3) 0.014(4)
O22 0.067(5) 0.073(5) 0.064(4) -0.014(3) 0.029(3) 0.003(4)
O23 0.057(4) 0.073(4) 0.041(3) -0.014(3) 0.017(3) -0.003(3)
O24 0.065(5) 0.072(5) 0.057(3) -0.017(3) 0.031(3) -0.008(4)
O26 0.055(4) 0.070(4) 0.058(4) -0.020(3) 0.023(3) -0.001(3)
O27 0.131(7) 0.059(5) 0.060(4) -0.013(3) 0.030(4) 0.030(4)
O28 0.128(6) 0.069(5) 0.090(5) -0.024(4) -0.009(5) 0.022(4)
O29 0.082(5) 0.055(4) 0.073(4) -0.008(3) 0.036(4) 0.003(4)
O30 0.057(4) 0.049(4) 0.050(3) -0.008(3) 0.027(3) 0.003(3)
O31 0.071(4) 0.063(4) 0.038(3) -0.003(3) 0.013(3) 0.023(3)
O32 0.056(4) 0.057(4) 0.048(3) -0.009(3) 0.024(3) -0.008(3)
O51 0.062(4) 0.051(4) 0.043(3) -0.002(3) 0.021(3) -0.001(3)
O91 0.066(4) 0.058(4) 0.052(3) -0.003(3) 0.024(3) 0.012(3)
O200 0.083(5) 0.043(4) 0.047(3) 0.006(3) 0.029(3) 0.014(3)
C10 0.053(6) 0.070(7) 0.047(5) 0.004(4) 0.019(4) 0.013(5)
C11 0.103(9) 0.065(6) 0.048(5) 0.003(4) 0.020(5) 0.021(6)
C12 0.105(10) 0.148(11) 0.055(5) 0.045(7) 0.004(7) 0.031(10)
C14 0.087(9) 0.098(7) 0.051(6) -0.009(5) -0.007(6) -0.006(7)
C20 0.159(12) 0.068(8) 0.064(6) 0.003(5) 0.072(7) 0.005(7)
C23 0.158(14) 0.089(10) 0.098(9) 0.014(7) 0.083(9) 0.001(9)
C24 0.118(10) 0.104(9) 0.053(6) -0.001(6) 0.052(6) 0.007(8)
C30 0.044(6) 0.055(5) 0.060(5) 0.005(4) 0.023(4) 0.003(4)
C31 0.118(10) 0.050(6) 0.061(5) 0.012(4) 0.021(6) -0.010(7)
C32 0.111(10) 0.054(7) 0.093(6) 0.001(5) 0.040(7) -0.013(7)
C33 0.107(10) 0.059(7) 0.097(7) -0.014(5) 0.024(7) -0.001(7)
C34 0.099(9) 0.056(6) 0.060(5) -0.020(4) 0.018(6) 0.004(6)
C40 0.059(5) 0.035(6) 0.064(5) 0.012(4) 0.024(4) -0.013(4)
C41 0.066(6) 0.122(11) 0.079(7) 0.024(6) 0.043(6) 0.007(7)
C42 0.081(7) 0.117(12) 0.123(10) 0.029(8) 0.068(7) 0.043(8)
C43 0.088(8) 0.082(9) 0.105(9) 0.004(6) 0.048(7) 0.026(7)
C44 0.066(6) 0.058(7) 0.088(7) 0.009(5) 0.020(5) -0.002(5)
C50 0.073(7) 0.049(7) 0.054(5) -0.016(4) 0.032(5) -0.001(5)
C53 0.120(11) 0.108(11) 0.110(9) 0.003(8) 0.088(8) 0.033(9)
C54 0.071(8) 0.084(9) 0.091(7) -0.028(6) 0.035(6) 0.004(6)
C63 0.087(9) 0.156(17) 0.23(2) 0.032(15) 0.041(12) -0.030(12)
C64 0.099(8) 0.078(9) 0.111(9) -0.010(7) 0.043(8) -0.024(7)
C70 0.076(7) 0.098(9) 0.052(5) -0.014(5) 0.004(4) 0.021(6)
C71 0.100(8) 0.159(13) 0.039(5) 0.002(6) 0.008(5) 0.034(9)
C72 0.122(10) 0.170(15) 0.062(7) 0.024(8) -0.001(6) 0.036(11)
C73 0.109(10) 0.206(18) 0.090(8) 0.066(11) 0.014(7) 0.059(11)
C74 0.088(8) 0.163(13) 0.067(6) 0.030(8) 0.027(5) 0.055(8)
C210 0.061(5) 0.071(8) 0.067(6) -0.019(5) 0.027(5) -0.014(5)
C211 0.064(7) 0.115(10) 0.082(7) 0.012(6) 0.043(6) -0.005(7)
C213 0.071(8) 0.164(14) 0.089(8) 0.032(8) 0.051(7) 0.020(8)
C214 0.067(7) 0.126(11) 0.088(8) 0.021(7) 0.039(6) 0.002(7)
C220 0.066(7) 0.086(8) 0.038(4) -0.013(4) 0.016(4) -0.002(5)
C221 0.071(8) 0.129(11) 0.065(7) 0.017(7) 0.023(5) 0.042(7)
C224 0.083(8) 0.122(11) 0.050(6) 0.025(6) 0.026(5) 0.029(7)
C230 0.071(7) 0.064(7) 0.039(5) -0.008(4) 0.025(4) 0.009(5)
C231 0.117(10) 0.068(8) 0.045(5) -0.018(5) 0.038(6) -0.019(7)
C234 0.109(9) 0.077(8) 0.039(5) -0.020(5) 0.035(5) -0.020(6)
C240 0.078(8) 0.093(8) 0.036(4) 0.004(5) -0.002(4) 0.031(6)
C241 0.087(9) 0.109(9) 0.043(6) -0.008(6) -0.013(6) 0.007(7)
C250 0.066(7) 0.067(5) 0.059(5) 0.003(4) 0.041(5) 0.003(5)
C251 0.095(8) 0.046(7) 0.118(9) 0.008(6) 0.034(7) 0.013(6)
C254 0.111(9) 0.046(7) 0.094(8) -0.011(6) 0.029(6) -0.011(6)
C270 0.074(6) 0.173(12) 0.052(6) -0.047(6) 0.026(5) -0.006(6)
C273 0.35(3) 0.122(15) 0.129(15) 0.004(11) -0.048(17) -0.058(15)
C274 0.119(11) 0.145(14) 0.098(9) -0.013(8) 0.036(8) -0.021(9)
Si40 0.0686(19) 0.0480(18) 0.0445(14) 0.0024(12) 0.0224(13) 0.0090(15)
C400 0.078(6) 0.068(8) 0.092(7) -0.025(5) 0.048(6) -0.026(5)
C401 0.071(7) 0.051(6) 0.053(5) 0.013(4) 0.018(5) 0.004(5)
C402 0.085(7) 0.081(8) 0.060(6) 0.014(5) 0.029(5) 0.032(6)
C403 0.062(6) 0.112(10) 0.101(9) -0.023(7) 0.028(6) -0.022(6)
C404 0.135(11) 0.106(11) 0.089(7) -0.052(7) 0.054(8) -0.027(8)
C405 0.157(13) 0.061(8) 0.138(10) -0.016(6) 0.096(10) -0.018(7)

loop_
_atom_type_symbol
_atom_type_description
_atom_type_scat_dispersion_real
_atom_type_scat_dispersion_imag
_atom_type_scat_source
C C 0.0033 0.0016 'International Tables Vol C Tables 4.2.6.8 and 6.1.1.4'
H H 0.0000 0.0000 'International Tables Vol C Tables 4.2.6.8 and 6.1.1.4'
O O 0.0106 0.0060 'International Tables Vol C Tables 4.2.6.8 and 6.1.1.4'
Si Si 0.0817 0.0704 'International Tables Vol C Tables 4.2.6.8 and 6.1.1.4'

loop_
_geom_angle_atom_site_label_1
_geom_angle_atom_site_label_2
_geom_angle_atom_site_label_3
_geom_angle
O1 Si1 O3 108.2(4)
O1 Si1 O6 107.4(3)
O3 Si1 O6 108.6(3)
O1 Si1 C10 110.4(4)
O3 Si1 C10 112.1(4)
O6 Si1 C10 110.0(3)
O200 Si2 O7 109.2(4)
O200 Si2 O5 109.0(3)
O7 Si2 O5 109.5(4)
O200 Si2 C20 108.8(4)
O7 Si2 C20 107.5(5)
O5 Si2 C20 112.8(5)
O17 Si3 O6 109.0(4)
O17 Si3 O51 108.4(3)
O6 Si3 O51 109.4(3)
O17 Si3 C30 109.3(4)
O6 Si3 C30 111.6(4)
O51 Si3 C30 109.1(4)
O5 Si4 O4 109.6(3)
O5 Si4 O3 108.7(4)
O4 Si4 O3 109.6(3)
O5 Si4 C40 111.0(4)
O4 Si4 C40 108.8(4)
O3 Si4 C40 109.2(3)
O91 Si5 O51 109.5(4)
O91 Si5 O4 108.7(3)
O51 Si5 O4 108.9(3)
O91 Si5 C50 110.4(4)
O51 Si5 C50 109.1(4)
O4 Si5 C50 110.3(4)
O9 Si6 O2 109.4(4)
O9 Si6 O17 108.8(4)
O2 Si6 O17 107.3(3)
O9 Si6 C60 110.8(6)
O2 Si6 C60 110.8(5)
O17 Si6 C60 109.5(5)
O9 Si6 C69 111.3(6)
O2 Si6 C69 110.4(6)
O17 Si6 C69 109.5(5)
C60 Si6 C69 0.5(9)
O9 Si7 O7 106.8(4)
O9 Si7 O91 110.2(4)
O7 Si7 O91 108.8(4)
O9 Si7 C70 110.5(5)
O7 Si7 C70 110.2(5)
O91 Si7 C70 110.2(4)
O29 Si21 O24 109.1(4)
O29 Si21 O32 108.8(4)
O24 Si21 O32 110.0(4)
O29 Si21 C210 110.3(5)
O24 Si21 C210 109.8(4)
O32 Si21 C210 108.8(4)
O23 Si22 O24 109.6(3)
O23 Si22 O22 106.9(4)
O24 Si22 O22 108.8(4)
O23 Si22 C220 108.8(4)
O24 Si22 C220 110.0(4)
O22 Si22 C220 112.6(4)
O32 Si23 O30 109.7(3)
O32 Si23 O31 109.3(4)
O30 Si23 O31 108.0(4)
O32 Si23 C230 110.5(4)
O30 Si23 C230 110.8(4)
O31 Si23 C230 108.5(4)
O20 Si24 O31 110.3(4)
O20 Si24 O28 108.4(5)
O31 Si24 O28 109.4(5)
O20 Si24 C240 109.0(4)
O31 Si24 C240 107.9(4)
O28 Si24 C240 111.9(4)
O23 Si25 O30 109.7(3)
O23 Si25 O26 108.6(3)
O30 Si25 O26 109.2(3)
O23 Si25 C250 109.1(4)
O30 Si25 C250 109.6(4)
O26 Si25 C250 110.7(4)
O28 Si26 O27 109.8(5)
O28 Si26 O29 109.5(4)
O27 Si26 O29 109.4(4)
O28 Si26 C269 104.1(9)
O27 Si26 C269 109.8(7)
O29 Si26 C269 114.0(8)
O28 Si26 C260 125.7(7)
O27 Si26 C260 104.6(6)
O29 Si26 C260 96.6(7)
C269 Si26 C260 22.8(8)
O26 Si27 O20 108.9(4)
O26 Si27 O21 107.4(3)
O20 Si27 O21 109.4(4)
O26 Si27 C270 114.8(5)
O20 Si27 C270 105.6(4)
O21 Si27 C270 110.7(4)
Si1 O3 Si4 149.7(4)
Si4 O4 Si5 152.3(4)
Si4 O5 Si2 153.4(4)
Si3 O6 Si1 156.2(4)
Si2 O7 Si7 150.7(5)
Si6 O9 Si7 157.8(5)
Si3 O17 Si6 148.3(4)
Si24 O20 Si27 152.3(5)
Si25 O23 Si22 150.7(4)
Si21 O24 Si22 155.4(5)
Si27 O26 Si25 154.9(5)
Si26 O27 Si70 146.5(5)
Si26 O27 Si50 166.6(7)
Si70 O27 Si50 33.2(3)
Si26 O28 Si24 153.2(6)
Si21 O29 Si26 158.0(5)
Si25 O30 Si23 144.7(4)
Si23 O31 Si24 154.0(4)
Si23 O32 Si21 147.1(4)
Si3 O51 Si5 140.6(4)
Si7 O91 Si5 147.1(4)
Si2 O200 Si40 146.6(4)
C11 C10 C14 104.0(5)
C11 C10 Si1 113.3(6)
C14 C10 Si1 113.7(6)
C12 C11 C10 108.2(6)
C13 C12 C11 108.6(6)
C13 C12 C17 31(4)
C11 C12 C17 99.7(7)
C12 C13 C14 107.0(12)
C14 C17 C12 101.9(8)
C13 C14 C17 32(4)
C13 C14 C10 107.9(8)
C17 C14 C10 106.7(7)
C21 C20 C25 39(2)
C21 C20 C24 109.9(16)
C25 C20 C24 101.6(10)
C21 C20 Si2 130.8(14)
C25 C20 Si2 112.7(9)
C24 C20 Si2 116.0(8)
C20 C21 C22 103.6(18)
C21 C22 C23 105(2)
C20 C25 C26 107.1(10)
C25 C26 C23 108.4(10)
C26 C23 C24 103.4(8)
C26 C23 C22 49.5(16)
C24 C23 C22 101.8(14)
C23 C24 C20 106.3(9)
C34 C30 C31 100.9(9)
C34 C30 Si3 116.1(6)
C31 C30 Si3 114.9(7)
C32 C31 C30 107.6(8)
C31 C32 C33 106.0(8)
C34 C33 C32 105.6(8)
C33 C34 C30 106.2(8)
C44 C40 C41 102.2(7)
C44 C40 Si4 115.2(6)
C41 C40 Si4 114.3(6)
C42 C41 C40 103.8(7)
C41 C42 C43 106.3(8)
C42 C43 C44 104.9(7)
C40 C44 C43 107.9(7)
C51 C50 C55 92.9(14)
C51 C50 C54 100.7(10)
C55 C50 C54 108.3(14)
C51 C50 Si5 120.5(8)
C55 C50 Si5 115.2(13)
C54 C50 Si5 116.1(7)
C50 C51 C52 102.9(11)
C53 C52 C51 110.3(12)
C50 C55 C56 95.5(16)
C53 C56 C55 115.8(16)
C52 C53 C56 65.3(19)
C52 C53 C54 98.7(11)
C56 C53 C54 95.6(12)
C50 C54 C53 105.1(9)
C61 C60 C64 105.2(8)
C61 C60 Si6 114.9(9)
C64 C60 Si6 114.1(9)
C60 C61 C62 108.6(8)
C61 C62 C63 105.8(8)
C64 C69 C65 108.4(9)
C64 C69 Si6 114.5(8)
C65 C69 Si6 136.7(16)
C69 C65 C66 106.7(8)
C63 C66 C65 107.0(6)
C64 C63 C66 108.5(7)
C64 C63 C62 106.3(10)
C66 C63 C62 42(2)
C63 C64 C69 106.0(7)
C63 C64 C60 106.1(7)
C69 C64 C60 0.4(7)
C74 C70 C71 102.7(9)
C74 C70 Si7 114.0(7)
C71 C70 Si7 118.6(9)
C72 C71 C70 105.2(11)
C73 C72 C71 106.4(10)
C72 C73 C74 108.0(11)
C70 C74 C73 105.1(10)
C214 C210 C211 105.6(9)
C214 C210 Si21 114.0(8)
C211 C210 Si21 115.7(7)
C216 C211 C212 29(3)
C216 C211 C210 105.4(14)
C212 C211 C210 103.0(9)
C211 C212 C213 107.2(10)
C211 C216 C213 107.5(11)
C214 C213 C216 102.0(19)
C214 C213 C212 106.6(10)
C216 C213 C212 28(2)
C213 C214 C210 107.3(9)
C221 C220 C224 105.0(9)
C221 C220 Si22 113.3(6)
C224 C220 Si22 112.0(7)
C220 C221 C222 99.1(15)
C220 C221 C226 106.3(14)
C222 C221 C226 25.5(17)
C223 C222 C221 109(2)
C224 C223 C222 105.0(12)
C227 C226 C221 108(2)
C226 C227 C224 110.9(18)
C223 C224 C227 26(2)
C223 C224 C220 99.0(18)
C227 C224 C220 103.4(13)
C234 C230 C231 105.7(7)
C234 C230 Si23 111.4(7)
C231 C230 Si23 113.6(7)
C232 C231 C236 38(3)
C232 C231 C230 106(2)
C236 C231 C230 102.4(9)
C233 C232 C231 102(2)
C232 C233 C234 107(3)
C237 C236 C231 109.7(13)
C236 C237 C234 107.1(14)
C233 C234 C237 25.6(16)
C233 C234 C230 103.6(14)
C237 C234 C230 101.7(11)
C241 C240 C244 103.8(8)
C241 C240 C248 127.2(11)
C244 C240 C248 26.9(11)
C241 C240 Si24 114.2(6)
C244 C240 Si24 111.1(8)
C248 C240 Si24 106.0(12)
C242 C241 C240 109.2(7)
C242 C241 C246 26.6(9)
C240 C241 C246 83.2(9)
C243 C242 C241 107.2(7)
C242 C243 C244 107.1(8)
C243 C244 C240 109.5(9)
C247 C246 C241 89(2)
C246 C247 C248 103.3(17)
C247 C248 C240 83(2)
C251 C250 C254 106.0(8)
C251 C250 Si25 114.8(7)
C254 C250 Si25 113.9(7)
C252 C251 C250 106.9(10)
C252 C251 C256 35(2)
C250 C251 C256 106.9(9)
C253 C252 C251 105.7(11)
C252 C253 C254 112.2(11)
C257 C256 C251 108.6(19)
C256 C257 C254 108.8(16)
C257 C254 C253 37(2)
C257 C254 C250 108.5(10)
C253 C254 C250 101.6(10)
C264 C260 C261 107.0(10)
C264 C260 Si26 118(2)
C261 C260 Si26 107.1(14)
C262 C261 C260 108.1(12)
C261 C262 C263 102.8(16)
C262 C263 C264 106.7(15)
C260 C264 C263 104.5(12)
C268 C269 C265 105.3(11)
C268 C269 Si26 124.8(18)
C265 C269 Si26 115.0(15)
C266 C265 C269 105.3(14)
C265 C266 C267 102.6(17)
C266 C267 C268 108.2(13)
C269 C268 C267 106.7(11)
C274 C270 C271 106.8(6)
C274 C270 C275 105.3(6)
C271 C270 C275 21(3)
C274 C270 Si27 112.2(8)
C271 C270 Si27 126(2)
C275 C270 Si27 110.0(10)
C272 C271 C270 108.0(7)
C273 C272 C271 107.7(8)
C276 C275 C270 107.8(8)
C273 C276 C275 101.5(10)
C272 C273 C276 42.2(16)
C272 C273 C274 109.0(8)
C276 C273 C274 105.8(7)
C270 C274 C273 106.0(6)
O200 Si40 C400 107.1(4)
O200 Si40 C401 109.4(4)
C400 Si40 C401 111.5(4)
O200 Si40 C402 108.4(4)
C400 Si40 C402 108.7(4)
C401 Si40 C402 111.6(5)
C405 C400 C404 108.6(8)
C405 C400 C403 107.1(6)
C404 C400 C403 111.7(8)
C405 C400 Si40 109.3(6)
C404 C400 Si40 109.7(6)
C403 C400 Si40 110.3(6)
O27 Si50 C500 106.9(5)
O27 Si50 C501 107.7(9)
C500 Si50 C501 108.7(8)
O27 Si50 C502 110.6(6)
C500 Si50 C502 109.9(6)
C501 Si50 C502 112.9(8)
C503 C500 C505 107.9(10)
C503 C500 C504 113.5(10)
C505 C500 C504 107.9(9)
C503 C500 Si50 110.9(10)
C505 C500 Si50 107.9(8)
C504 C500 Si50 108.6(7)
O27 Si70 C700 107.2(5)
O27 Si70 C701 107.5(8)
C700 Si70 C701 109.2(7)
C703 C700 Si70 110.0(9)

loop_
_geom_bond_atom_site_label_1
_geom_bond_atom_site_label_2
_geom_bond_distance
_geom_bond_publ_flag
Si1 O1 1.619(7) yes
Si1 O3 1.622(6) yes
Si1 O6 1.625(6) y
Si1 C10 1.833(8) ?
Si2 O200 1.596(6) y
Si2 O7 1.605(8) yes
Si2 O5 1.622(7) yes
Si2 C20 1.827(10) ?
Si3 O17 1.591(7) yes
Si3 O6 1.593(6) yes
Si3 O51 1.617(6) yes
Si3 C30 1.846(10) ?
Si4 O5 1.612(7) yes
Si4 O4 1.618(6) yes
Si4 O3 1.626(6) yes
Si4 C40 1.828(9) ?
Si5 O91 1.622(7) yes
Si5 O51 1.623(6) yes
Si5 O4 1.624(6) yes
Si5 C50 1.837(9) ?
Si6 O9 1.578(7) yes
Si6 O2 1.611(6) yes
Si6 O17 1.633(7) yes
Si6 C60 1.851(11) ?
Si6 C69 1.855(11) ?
Si7 O9 1.609(7) yes
Si7 O7 1.612(7) yes
Si7 O91 1.620(7) yes
Si7 C70 1.812(10) ?
Si21 O29 1.589(7) yes
Si21 O24 1.593(7) yes
Si21 O32 1.631(6) yes
Si21 C210 1.847(10) ?
Si22 O23 1.623(7) yes
Si22 O24 1.625(7) yes
Si22 O22 1.648(7) yes
Si22 C220 1.859(9) ?
Si23 O32 1.603(7) yes
Si23 O30 1.611(6) yes
Si23 O31 1.614(7) yes
Si23 C230 1.848(9) ?
Si24 O20 1.593(8) yes
Si24 O31 1.614(7) yes
Si24 O28 1.615(9) yes
Si24 C240 1.854(8) ?
Si25 O23 1.608(6) yes
Si25 O30 1.611(6) yes
Si25 O26 1.623(7) yes
Si25 C250 1.812(10) ?
Si26 O28 1.573(9) yes
Si26 O27 1.585(7) yes
Si26 O29 1.614(8) yes
Si26 C269 1.810(17) ?
Si26 C260 2.07(2) ?
Si27 O26 1.616(7) yes
Si27 O20 1.626(7) yes
Si27 O21 1.640(6) yes
Si27 C270 1.813(11) ?
O27 Si70 1.597(9) yes
O27 Si50 1.620(8) yes
O200 Si40 1.644(6) yes
C10 C11 1.536(6) ?
C10 C14 1.543(7) ?
C11 C12 1.515(7) ?
C12 C13 1.492(16) ?
C12 C17 1.59(2) ?
C13 C14 1.518(10) ?
C17 C14 1.524(8) ?
C20 C21 1.487(15) ?
C20 C25 1.494(18) ?
C20 C24 1.541(14) ?
C21 C22 1.528(15) ?
C22 C23 1.60(4) ?
C25 C26 1.508(13) ?
C26 C23 1.515(13) ?
C23 C24 1.528(11) ?
C30 C34 1.494(11) ?
C30 C31 1.503(12) ?
C31 C32 1.482(12) ?
C32 C33 1.492(15) ?
C33 C34 1.468(12) ?
C40 C44 1.517(10) ?
C40 C41 1.532(10) ?
C41 C42 1.509(10) ?
C42 C43 1.519(11) ?
C43 C44 1.528(9) ?
C50 C51 1.444(14) ?
C50 C55 1.452(16) ?
C50 C54 1.515(14) ?
C51 C52 1.59(2) ?
C52 C53 1.463(19) ?
C55 C56 1.59(2) ?
C56 C53 1.55(3) ?
C53 C54 1.574(15) ?
C60 C61 1.520(8) ?
C60 C64 1.533(19) ?
C61 C62 1.531(10) ?
C62 C63 1.55(2) ?
C69 C64 1.519(12) ?
C69 C65 1.529(13) ?
C65 C66 1.536(10) ?
C66 C63 1.531(13) ?
C63 C64 1.517(11) ?
C70 C74 1.509(15) ?
C70 C71 1.525(16) ?
C71 C72 1.510(16) ?
C72 C73 1.468(19) ?
C73 C74 1.523(15) ?
C210 C214 1.531(15) ?
C210 C211 1.535(10) ?
C211 C216 1.521(8) ?
C211 C212 1.521(9) ?
C212 C213 1.535(12) ?
C216 C213 1.530(9) ?
C213 C214 1.495(15) ?
C220 C221 1.519(15) ?
C220 C224 1.548(15) ?
C221 C222 1.532(9) ?
C221 C226 1.534(17) ?
C222 C223 1.51(4) ?
C223 C224 1.47(2) ?
C226 C227 1.39(3) ?
C227 C224 1.491(18) ?
C230 C234 1.548(14) ?
C230 C231 1.579(14) ?
C231 C232 1.523(9) ?
C231 C236 1.546(14) ?
C232 C233 1.507(10) ?
C233 C234 1.531(9) ?
C236 C237 1.474(17) ?
C237 C234 1.535(16) ?
C240 C241 1.522(7) ?
C240 C244 1.524(12) ?
C240 C248 1.63(4) ?
C241 C242 1.510(11) ?
C241 C246 1.99(4) ?
C242 C243 1.499(14) ?
C243 C244 1.518(12) ?
C246 C247 1.510(17) ?
C247 C248 1.533(15) ?
C250 C251 1.527(10) ?
C250 C254 1.575(14) ?
C251 C252 1.521(8) ?
C251 C256 1.58(4) ?
C252 C253 1.488(14) ?
C253 C254 1.531(13) ?
C256 C257 1.489(16) ?
C257 C254 1.498(14) ?
C260 C264 1.23(2) ?
C260 C261 1.551(16) ?
C261 C262 1.404(15) ?
C262 C263 1.408(16) ?
C263 C264 1.554(17) ?
C269 C268 1.23(2) ?
C269 C265 1.560(16) ?
C265 C266 1.404(16) ?
C266 C267 1.413(16) ?
C267 C268 1.546(16) ?
C270 C274 1.523(8) ?
C270 C271 1.534(8) ?
C270 C275 1.540(9) ?
C271 C272 1.526(8) ?
C272 C273 1.47(2) ?
C275 C276 1.530(13) ?
C276 C273 1.522(9) ?
C273 C274 1.544(7) ?
Si40 C400 1.847(8) ?
Si40 C401 1.854(8) ?
Si40 C402 1.874(9) ?
C400 C405 1.542(6) ?
C400 C404 1.546(7) ?
C400 C403 1.555(7) ?
Si50 C500 1.846(10) ?
Si50 C501 1.863(11) ?
Si50 C502 1.864(11) ?
C500 C503 1.545(8) ?
C500 C505 1.547(8) ?
C500 C504 1.547(8) ?
Si70 C700 1.849(10) ?
Si70 C701 1.866(11) ?
C700 C703 1.551(8) ?
